data_4347671
loop_
_publ_author_name
'Stelzer, Adrian C.'
'Hrob\'arik, Peter'
'Braun, Thomas'
'Kaupp, Martin'
'Braun-Cula, Beatrice'

_publ_section_title
;
 Completing the Heterocubane Family [Cp*AlE]4 (E = O, S, Se, and Te) by
 Selective Oxygenation and Sulfuration of [Cp*Al]4: Density Functional
 Theory Calculations of [Cp*AlE]4 and Reactivity of [Cp*AlO]4 toward
 Hydrolysis.
;
_journal_issue 10
_journal_name_full 'Inorganic chemistry'
_journal_page_first 4915
_journal_page_last 4923
_journal_paper_doi 10.1021/acs.inorgchem.6b00462
_journal_volume 55
_journal_year 2016
_chemical_formula_moiety 'C72 H172 Al4 O32 Si6, 2.25(C6 H6)'
_chemical_formula_sum 'C42.75 H92.75 Al2 O16 Si3'
_chemical_formula_weight 1001.14
_space_group_crystal_system triclinic
_space_group_IT_number 2
_space_group_name_Hall '-P 1'
_space_group_name_H-M_alt 'P -1'
_atom_sites_solution_hydrogens mixed
_audit_creation_method SHELXL-2013
_cell_angle_alpha 66.592(3)
_cell_angle_beta 75.690(3)
_cell_angle_gamma 79.750(3)
_cell_formula_units_Z 2
_cell_length_a 14.4362(11)
_cell_length_b 14.6137(11)
_cell_length_c 15.6767(11)
_cell_measurement_reflns_used 9717
_cell_measurement_temperature 100(2)
_cell_measurement_theta_max 25.54
_cell_measurement_theta_min 2.46
_cell_volume 2929.0(4)
_computing_cell_refinement 'Bruker SAINT'
_computing_data_collection 'Bruker D8 VENTURE'
_computing_data_reduction 'Bruker SAINT'
_computing_structure_refinement 'SHELXL-2013 (Sheldrick, 2013)'
_computing_structure_solution 'SHELXS-2013 (Sheldrick, 2008)'
_diffrn_ambient_temperature 100(2)
_diffrn_measured_fraction_theta_full 0.999
_diffrn_measured_fraction_theta_max 0.999
_diffrn_measurement_device_type 'Bruker D8 VENTURE'
_diffrn_measurement_method '\f and \w scans'
_diffrn_radiation_type MoK\a
_diffrn_radiation_wavelength 0.71073
_diffrn_reflns_av_R_equivalents 0.0422
_diffrn_reflns_av_unetI/netI 0.0186
_diffrn_reflns_Laue_measured_fraction_full 0.999
_diffrn_reflns_Laue_measured_fraction_max 0.999
_diffrn_reflns_limit_h_max 17
_diffrn_reflns_limit_h_min -17
_diffrn_reflns_limit_k_max 17
_diffrn_reflns_limit_k_min -17
_diffrn_reflns_limit_l_max 19
_diffrn_reflns_limit_l_min -19
_diffrn_reflns_number 112078
_diffrn_reflns_point_group_measured_fraction_full 0.999
_diffrn_reflns_point_group_measured_fraction_max 0.999
_diffrn_reflns_theta_full 25.242
_diffrn_reflns_theta_max 25.543
_diffrn_reflns_theta_min 2.205
_exptl_absorpt_coefficient_mu 0.168
_exptl_absorpt_correction_T_max 0.7452
_exptl_absorpt_correction_T_min 0.7069
_exptl_absorpt_correction_type multi-scan
_exptl_absorpt_process_details SADABS
_exptl_crystal_colour colorless
_exptl_crystal_density_diffrn 1.135
_exptl_crystal_description fragment
_exptl_crystal_F_000 1090
_exptl_crystal_size_max 0.280
_exptl_crystal_size_mid 0.100
_exptl_crystal_size_min 0.080
_refine_diff_density_max 1.117
_refine_diff_density_min -0.362
_refine_diff_density_rms 0.067
_refine_ls_extinction_method none
_refine_ls_goodness_of_fit_ref 1.049
_refine_ls_hydrogen_treatment mixed
_refine_ls_matrix_type full
_refine_ls_number_parameters 623
_refine_ls_number_reflns 10952
_refine_ls_number_restraints 36
_refine_ls_restrained_S_all 1.060
_refine_ls_R_factor_all 0.0508
_refine_ls_R_factor_gt 0.0440
_refine_ls_shift/su_max 0.001
_refine_ls_shift/su_mean 0.000
_refine_ls_structure_factor_coef Fsqd
_refine_ls_weighting_details 'w=1/[\s^2^(Fo^2^)+(0.0594P)^2^+3.3382P] where P=(Fo^2^+2Fc^2^)/3'
_refine_ls_weighting_scheme calc
_refine_ls_wR_factor_gt 0.1171
_refine_ls_wR_factor_ref 0.1229
_reflns_Friedel_coverage 0.000
_reflns_number_gt 9625
_reflns_number_total 10952
_reflns_threshold_expression 'I > 2\s(I)'
_cod_data_source_file ic6b00462_si_001.cif
_cod_data_source_block complex7
_cod_database_code 4347671
_shelx_space_group_comment
;
The symmetry employed for this shelxl refinement is uniquely defined
by the following loop, which should always be used as a source of
symmetry information in preference to the above space-group names.
They are only intended as comments.
;
_shelx_estimated_absorpt_t_min 0.955
_shelx_estimated_absorpt_t_max 0.987
_shelxl_version_number 2013-4

loop_
_space_group_symop_operation_xyz
'x, y, z'
'-x, -y, -z'

loop_
_atom_site_label
_atom_site_type_symbol
_atom_site_fract_x
_atom_site_fract_y
_atom_site_fract_z
_atom_site_U_iso_or_equiv
_atom_site_adp_type
_atom_site_occupancy
_atom_site_site_symmetry_order
_atom_site_calc_flag
_atom_site_refinement_flags_posn
_atom_site_refinement_flags_adp
_atom_site_refinement_flags_occupancy
_atom_site_disorder_assembly
_atom_site_disorder_group
Si3 Si 1.14649(4) 0.29747(4) 0.22983(4) 0.01366(12) Uani 1 1 d . . . . .
Si1 Si 0.81559(4) 0.25117(4) 0.04948(4) 0.01463(12) Uani 1 1 d . . . . .
Si2 Si 0.79271(4) 0.49353(4) 0.34195(4) 0.01632(13) Uani 1 1 d . . . . .
Al1 Al 0.91889(4) 0.44185(4) 0.01526(4) 0.01190(12) Uani 1 1 d . . . . .
Al2 Al 0.96737(4) 0.45209(4) 0.19723(4) 0.01289(13) Uani 1 1 d . . . . .
O2 O 0.87907(9) 0.44258(10) 0.13982(9) 0.0146(3) Uani 1 1 d D . . . .
H2 H 0.8234(15) 0.464(2) 0.162(2) 0.046(9) Uiso 1 1 d D . . . .
O12 O 1.04319(10) 0.42535(10) 0.03734(9) 0.0139(3) Uani 1 1 d . . . . .
H12 H 1.075(2) 0.379(2) 0.0523(19) 0.030(8) Uiso 1 1 d . . . . .
O11 O 1.04113(9) 0.54810(10) 0.11517(9) 0.0146(3) Uani 1 1 d D . . . .
H11 H 1.038(2) 0.6026(16) 0.124(2) 0.040(8) Uiso 1 1 d D . . . .
O3 O 0.90042(10) 0.49552(10) 0.28424(9) 0.0176(3) Uani 1 1 d . . . . .
O8 O 1.22361(9) 0.38187(10) 0.19658(9) 0.0155(3) Uani 1 1 d . . . . .
O1 O 0.89351(9) 0.31465(10) 0.04929(9) 0.0155(3) Uani 1 1 d . . . . .
O9 O 1.16046(9) 0.26459(10) 0.13897(9) 0.0165(3) Uani 1 1 d . . . . .
O13 O 0.78678(9) 0.49551(11) -0.00645(10) 0.0153(3) Uani 1 1 d . . . . .
H13A H 0.747(2) 0.446(2) 0.015(2) 0.038(7) Uiso 1 1 d . . . . .
H13B H 0.784(2) 0.531(2) -0.067(2) 0.051(9) Uiso 1 1 d . . . . .
O7 O 1.03842(9) 0.34382(10) 0.24685(9) 0.0155(3) Uani 1 1 d . . . . .
O4 O 0.72525(10) 0.50907(11) 0.26607(10) 0.0206(3) Uani 1 1 d . . . . .
O14 O 0.71049(10) 0.31613(10) 0.06411(10) 0.0181(3) Uani 1 1 d . . . . .
O5 O 0.76432(10) 0.57785(10) 0.38966(10) 0.0201(3) Uani 1 1 d . . . . .
O15 O 0.82498(10) 0.24048(10) -0.05222(10) 0.0196(3) Uani 1 1 d . . . . .
O10 O 1.17767(10) 0.20658(10) 0.32157(10) 0.0201(3) Uani 1 1 d . . . . .
O6 O 0.76851(10) 0.38741(11) 0.42813(10) 0.0211(3) Uani 1 1 d . . . . .
O16 O 0.81340(10) 0.13860(10) 0.12950(10) 0.0191(3) Uani 1 1 d . . . . .
C13 C 1.25317(14) 0.42136(15) 0.25705(14) 0.0185(4) Uani 1 1 d . . . . .
C17 C 1.23624(15) 0.20873(16) 0.09459(15) 0.0211(4) Uani 1 1 d . . . . .
C33 C 0.84547(16) 0.09602(15) 0.21871(14) 0.0218(4) Uani 1 1 d . . . . .
C26 C 0.54867(15) 0.38460(16) 0.06683(16) 0.0250(5) Uani 1 1 d . . . . .
H26A H 0.5549 0.4120 0.1127 0.037 Uiso 1 1 calc R U . . .
H26B H 0.4820 0.3706 0.0775 0.037 Uiso 1 1 calc R U . . .
H26C H 0.5670 0.4333 0.0024 0.037 Uiso 1 1 calc R U . . .
C5 C 0.78474(16) 0.68153(15) 0.35008(15) 0.0231(4) Uani 1 1 d . . . . .
C34 C 0.81835(17) 0.16750(16) 0.27176(15) 0.0255(5) Uani 1 1 d . . . . .
H34A H 0.8508 0.2288 0.2345 0.038 Uiso 1 1 calc R U . . .
H34B H 0.8381 0.1355 0.3333 0.038 Uiso 1 1 calc R U . . .
H34C H 0.7487 0.1842 0.2816 0.038 Uiso 1 1 calc R U . . .
C25 C 0.61383(14) 0.28839(16) 0.07899(16) 0.0219(4) Uani 1 1 d . . . . .
C1 C 0.62417(15) 0.49727(18) 0.28191(16) 0.0263(5) Uani 1 1 d . . . . .
C29 C 0.88111(15) 0.17081(16) -0.09285(15) 0.0234(4) Uani 1 1 d . . . . .
C14 C 1.16798(16) 0.43931(17) 0.32994(15) 0.0252(5) Uani 1 1 d . . . . .
H14A H 1.1188 0.4861 0.2974 0.038 Uiso 1 1 calc R U . . .
H14B H 1.1892 0.4678 0.3682 0.038 Uiso 1 1 calc R U . . .
H14C H 1.1411 0.3757 0.3712 0.038 Uiso 1 1 calc R U . . .
C30 C 0.98523(16) 0.16164(19) -0.08390(18) 0.0308(5) Uani 1 1 d . . . . .
H30A H 1.0097 0.2279 -0.1146 0.046 Uiso 1 1 calc R U . . .
H30B H 1.0238 0.1167 -0.1146 0.046 Uiso 1 1 calc R U . . .
H30C H 0.9893 0.1344 -0.0167 0.046 Uiso 1 1 calc R U . . .
C10 C 0.88758(17) 0.37829(18) 0.51876(17) 0.0303(5) Uani 1 1 d . . . . .
H10A H 0.9375 0.3633 0.4698 0.045 Uiso 1 1 calc R U . . .
H10B H 0.9059 0.3427 0.5807 0.045 Uiso 1 1 calc R U . . .
H10C H 0.8802 0.4505 0.5046 0.045 Uiso 1 1 calc R U . . .
C15 C 1.29393(17) 0.51955(17) 0.19113(15) 0.0264(5) Uani 1 1 d . . . . .
H15A H 1.3466 0.5077 0.1425 0.040 Uiso 1 1 calc R U . . .
H15B H 1.3181 0.5481 0.2275 0.040 Uiso 1 1 calc R U . . .
H15C H 1.2435 0.5663 0.1608 0.040 Uiso 1 1 calc R U . . .
C9 C 0.79301(16) 0.34471(16) 0.52053(15) 0.0238(4) Uani 1 1 d . . . . .
C16 C 1.33083(16) 0.34745(17) 0.30464(16) 0.0263(5) Uani 1 1 d . . . . .
H16A H 1.3040 0.2838 0.3460 0.039 Uiso 1 1 calc R U . . .
H16B H 1.3544 0.3747 0.3424 0.039 Uiso 1 1 calc R U . . .
H16C H 1.3840 0.3363 0.2561 0.039 Uiso 1 1 calc R U . . .
C35 C 0.95373(17) 0.07192(18) 0.19778(17) 0.0315(5) Uani 1 1 d . . . . .
H35A H 0.9697 0.0324 0.1573 0.047 Uiso 1 1 calc R U . . .
H35B H 0.9761 0.0335 0.2574 0.047 Uiso 1 1 calc R U . . .
H35C H 0.9851 0.1344 0.1652 0.047 Uiso 1 1 calc R U . . .
C21 C 1.12525(17) 0.13126(16) 0.40167(15) 0.0247(5) Uani 1 1 d . . . . .
C6 C 0.88576(18) 0.68564(18) 0.36042(17) 0.0315(5) Uani 1 1 d . . . . .
H6A H 0.8900 0.6552 0.4276 0.047 Uiso 1 1 calc R U . . .
H6B H 0.9006 0.7556 0.3349 0.047 Uiso 1 1 calc R U . . .
H6C H 0.9318 0.6488 0.3254 0.047 Uiso 1 1 calc R U . . .
C27 C 0.60743(16) 0.24640(18) 0.00587(18) 0.0309(5) Uani 1 1 d . . . . .
H27A H 0.6291 0.2946 -0.0580 0.046 Uiso 1 1 calc R U . . .
H27B H 0.5408 0.2343 0.0131 0.046 Uiso 1 1 calc R U . . .
H27C H 0.6483 0.1833 0.0156 0.046 Uiso 1 1 calc R U . . .
C7 C 0.77501(18) 0.72902(17) 0.24656(16) 0.0292(5) Uani 1 1 d . . . . .
H7A H 0.8221 0.6946 0.2099 0.044 Uiso 1 1 calc R U . . .
H7B H 0.7865 0.7999 0.2216 0.044 Uiso 1 1 calc R U . . .
H7C H 0.7102 0.7231 0.2416 0.044 Uiso 1 1 calc R U . . .
C2 C 0.61545(17) 0.38844(19) 0.30155(19) 0.0345(6) Uani 1 1 d . . . . .
H2A H 0.6539 0.3708 0.2484 0.052 Uiso 1 1 calc R U . . .
H2B H 0.5480 0.3786 0.3092 0.052 Uiso 1 1 calc R U . . .
H2C H 0.6387 0.3457 0.3598 0.052 Uiso 1 1 calc R U . . .
C28 C 0.58669(16) 0.21253(17) 0.17895(17) 0.0295(5) Uani 1 1 d . . . . .
H28A H 0.6301 0.1512 0.1867 0.044 Uiso 1 1 calc R U . . .
H28B H 0.5205 0.1969 0.1899 0.044 Uiso 1 1 calc R U . . .
H28C H 0.5920 0.2405 0.2247 0.044 Uiso 1 1 calc R U . . .
C11 C 0.71160(18) 0.37705(19) 0.58860(16) 0.0314(5) Uani 1 1 d . . . . .
H11A H 0.7049 0.4502 0.5676 0.047 Uiso 1 1 calc R U . . .
H11B H 0.7261 0.3477 0.6525 0.047 Uiso 1 1 calc R U . . .
H11C H 0.6515 0.3540 0.5894 0.047 Uiso 1 1 calc R U . . .
C31 C 0.83977(18) 0.06960(17) -0.04385(18) 0.0320(5) Uani 1 1 d . . . . .
H31A H 0.8432 0.0431 0.0235 0.048 Uiso 1 1 calc R U . . .
H31B H 0.8768 0.0230 -0.0733 0.048 Uiso 1 1 calc R U . . .
H31C H 0.7727 0.0775 -0.0502 0.048 Uiso 1 1 calc R U . . .
C8 C 0.71071(19) 0.73173(18) 0.40948(18) 0.0332(5) Uani 1 1 d . . . . .
H8A H 0.6461 0.7249 0.4047 0.050 Uiso 1 1 calc R U . . .
H8B H 0.7207 0.8029 0.3861 0.050 Uiso 1 1 calc R U . . .
H8C H 0.7178 0.6997 0.4758 0.050 Uiso 1 1 calc R U . . .
C32 C 0.87208(19) 0.2153(2) -0.19655(17) 0.0368(6) Uani 1 1 d . . . . .
H32A H 0.8043 0.2228 -0.2008 0.055 Uiso 1 1 calc R U . . .
H32B H 0.9085 0.1707 -0.2286 0.055 Uiso 1 1 calc R U . . .
H32C H 0.8976 0.2810 -0.2270 0.055 Uiso 1 1 calc R U . . .
C18 C 1.33245(17) 0.2426(2) 0.0831(2) 0.0385(6) Uani 1 1 d . . . . .
H18A H 1.3324 0.3145 0.0455 0.058 Uiso 1 1 calc R U . . .
H18B H 1.3824 0.2060 0.0508 0.058 Uiso 1 1 calc R U . . .
H18C H 1.3454 0.2293 0.1457 0.058 Uiso 1 1 calc R U . . .
C19 C 1.21163(19) 0.2309(2) -0.00137(17) 0.0368(6) Uani 1 1 d . . . . .
H19A H 1.2596 0.1946 -0.0355 0.055 Uiso 1 1 calc R U . . .
H19B H 1.2114 0.3030 -0.0385 0.055 Uiso 1 1 calc R U . . .
H19C H 1.1480 0.2095 0.0083 0.055 Uiso 1 1 calc R U . . .
C12 C 0.8006(2) 0.23211(18) 0.54717(19) 0.0372(6) Uani 1 1 d . . . . .
H12A H 0.7394 0.2123 0.5466 0.056 Uiso 1 1 calc R U . . .
H12B H 0.8155 0.1983 0.6107 0.056 Uiso 1 1 calc R U . . .
H12C H 0.8517 0.2131 0.5013 0.056 Uiso 1 1 calc R U . . .
C3 C 0.59243(17) 0.5657(2) 0.18994(19) 0.0352(6) Uani 1 1 d . . . . .
H3A H 0.5250 0.5583 0.1947 0.053 Uiso 1 1 calc R U . . .
H3B H 0.6322 0.5477 0.1375 0.053 Uiso 1 1 calc R U . . .
H3C H 0.5997 0.6353 0.1783 0.053 Uiso 1 1 calc R U . . .
C36 C 0.7957(2) 0.00020(17) 0.27478(17) 0.0350(6) Uani 1 1 d . . . . .
H36A H 0.7262 0.0169 0.2888 0.053 Uiso 1 1 calc R U . . .
H36B H 0.8190 -0.0355 0.3342 0.053 Uiso 1 1 calc R U . . .
H36C H 0.8098 -0.0425 0.2374 0.053 Uiso 1 1 calc R U . . .
C4 C 0.56666(17) 0.5272(2) 0.36414(19) 0.0388(6) Uani 1 1 d . . . . .
H4A H 0.5899 0.4843 0.4223 0.058 Uiso 1 1 calc R U . . .
H4B H 0.4986 0.5193 0.3725 0.058 Uiso 1 1 calc R U . . .
H4C H 0.5746 0.5972 0.3503 0.058 Uiso 1 1 calc R U . . .
C20 C 1.23302(19) 0.09767(18) 0.15461(19) 0.0351(6) Uani 1 1 d . . . . .
H20A H 1.2461 0.0847 0.2170 0.053 Uiso 1 1 calc R U . . .
H20B H 1.2816 0.0591 0.1233 0.053 Uiso 1 1 calc R U . . .
H20C H 1.1693 0.0776 0.1622 0.053 Uiso 1 1 calc R U . . .
C22 C 1.0901(2) 0.1706(2) 0.48070(18) 0.0419(6) Uani 1 1 d . . . . .
H22A H 1.1446 0.1898 0.4948 0.063 Uiso 1 1 calc R U . . .
H22B H 1.0589 0.1184 0.5374 0.063 Uiso 1 1 calc R U . . .
H22C H 1.0439 0.2292 0.4612 0.063 Uiso 1 1 calc R U . . .
C23 C 1.0439(3) 0.1062(3) 0.3732(2) 0.0643(11) Uani 1 1 d . . . . .
H23A H 1.0119 0.0515 0.4265 0.096 Uiso 1 1 calc R U . . .
H23B H 1.0690 0.0854 0.3190 0.096 Uiso 1 1 calc R U . . .
H23C H 0.9979 0.1652 0.3557 0.096 Uiso 1 1 calc R U . . .
C24 C 1.1972(3) 0.0412(2) 0.4320(2) 0.0682(11) Uani 1 1 d . . . . .
H24A H 1.2537 0.0621 0.4411 0.102 Uiso 1 1 calc R U . . .
H24B H 1.2166 0.0123 0.3829 0.102 Uiso 1 1 calc R U . . .
H24C H 1.1679 -0.0089 0.4916 0.102 Uiso 1 1 calc R U . . .
C37A C 0.5016(4) 0.1056(5) 0.4650(6) 0.0466(12) Uiso 0.480(5) 1 d D . P A 1
H37A H 0.5027 0.1762 0.4417 0.056 Uiso 0.480(5) 1 calc R U P A 1
C38A C 0.5862(4) 0.0405(4) 0.4697(4) 0.0466(12) Uiso 0.480(5) 1 d D . P A 1
H38A H 0.6463 0.0683 0.4486 0.056 Uiso 0.480(5) 1 calc R U P A 1
C39A C 0.4147(4) 0.0594(5) 0.4972(4) 0.0466(12) Uiso 0.480(5) 1 d D . P A 1
H39A H 0.3555 0.1001 0.4953 0.056 Uiso 0.480(5) 1 calc R U P A 1
C37B C 0.5043(8) 0.0983(8) 0.4441(7) 0.039(3) Uiso 0.270(5) 1 d D . P A 2
H37B H 0.5048 0.1676 0.4058 0.047 Uiso 0.270(5) 1 calc R U P A 2
C39B C 0.4685(9) 0.0328(9) 0.4161(10) 0.064(4) Uiso 0.270(5) 1 d D . P A 2
H39B H 0.4500 0.0575 0.3562 0.076 Uiso 0.270(5) 1 calc R U P A 2
C38B C 0.5394(11) 0.0599(12) 0.5298(8) 0.075(4) Uiso 0.270(5) 1 d D . P A 2
H38B H 0.5683 0.1019 0.5471 0.091 Uiso 0.270(5) 1 calc R U P A 2
C40A C 0.5832(5) 0.9536(6) 0.1796(5) 0.0408(9) Uiso 0.433(5) 1 d D . P B 1
H40A H 0.6406 0.9859 0.1597 0.049 Uiso 0.433(5) 1 calc R U P B 1
C41A C 0.5577(4) 0.9146(5) 0.1244(5) 0.0408(9) Uiso 0.433(5) 1 d D . P B 1
H41A H 0.5977 0.9204 0.0647 0.049 Uiso 0.433(5) 1 calc R U P B 1
C42A C 0.4705(5) 0.8639(5) 0.1546(5) 0.0408(9) Uiso 0.433(5) 1 d D . P B 1
H42A H 0.4528 0.8354 0.1167 0.049 Uiso 0.433(5) 1 calc R U P B 1
C43A C 0.4148(5) 0.8596(5) 0.2412(5) 0.0408(9) Uiso 0.433(5) 1 d D . P B 1
H43A H 0.3573 0.8270 0.2640 0.049 Uiso 0.433(5) 1 calc R U P B 1
C44A C 0.4410(4) 0.9013(5) 0.2950(5) 0.0408(9) Uiso 0.433(5) 1 d D . P B 1
H44A H 0.4009 0.8993 0.3536 0.049 Uiso 0.433(5) 1 calc R U P B 1
C45A C 0.5242(4) 0.9453(5) 0.2645(4) 0.0408(9) Uiso 0.433(5) 1 d D . P B 1
H45A H 0.5423 0.9715 0.3040 0.049 Uiso 0.433(5) 1 calc R U P B 1
C40B C 0.5933(7) 0.9560(7) 0.1480(5) 0.0350(12) Uiso 0.317(5) 1 d D . P B -2
H40B H 0.6492 0.9895 0.1334 0.042 Uiso 0.317(5) 1 calc R U P B -2
C41B C 0.5582(5) 0.9563(7) 0.0764(6) 0.0350(12) Uiso 0.317(5) 1 d D . P B -2
H41B H 0.5860 0.9922 0.0123 0.042 Uiso 0.317(5) 1 calc R U P B -2
C42B C 0.4817(5) 0.9033(6) 0.0987(6) 0.0350(12) Uiso 0.317(5) 1 d D . P B -2
H42B H 0.4551 0.9028 0.0492 0.042 Uiso 0.317(5) 1 calc R U P B -2
C43B C 0.4407(7) 0.8492(6) 0.1933(6) 0.0350(12) Uiso 0.317(5) 1 d D . P B -2
H43B H 0.3908 0.8078 0.2072 0.042 Uiso 0.317(5) 1 calc R U P B -2
C44B C 0.4727(6) 0.8564(6) 0.2647(6) 0.0350(12) Uiso 0.317(5) 1 d D . P B -2
H44B H 0.4424 0.8261 0.3291 0.042 Uiso 0.317(5) 1 calc R U P B -2
C45B C 0.5536(6) 0.9110(6) 0.2386(6) 0.0350(12) Uiso 0.317(5) 1 d D . P B -2
H45B H 0.5798 0.9156 0.2865 0.042 Uiso 0.317(5) 1 calc R U P B -2

loop_
_atom_site_aniso_label
_atom_site_aniso_U_11
_atom_site_aniso_U_22
_atom_site_aniso_U_33
_atom_site_aniso_U_23
_atom_site_aniso_U_13
_atom_site_aniso_U_12
Si3 0.0153(3) 0.0131(2) 0.0120(2) -0.0037(2) -0.00318(19) -0.00151(19)
Si1 0.0156(3) 0.0132(3) 0.0156(3) -0.0055(2) -0.0027(2) -0.0027(2)
Si2 0.0157(3) 0.0205(3) 0.0149(3) -0.0100(2) -0.0004(2) -0.0021(2)
Al1 0.0125(3) 0.0123(3) 0.0116(3) -0.0045(2) -0.0023(2) -0.0030(2)
Al2 0.0128(3) 0.0148(3) 0.0117(3) -0.0057(2) -0.0015(2) -0.0023(2)
O2 0.0129(7) 0.0180(7) 0.0143(7) -0.0080(5) -0.0010(5) -0.0022(5)
O12 0.0136(7) 0.0110(7) 0.0169(7) -0.0038(5) -0.0052(5) -0.0008(6)
O11 0.0176(7) 0.0144(7) 0.0139(6) -0.0070(5) -0.0014(5) -0.0042(5)
O3 0.0167(7) 0.0236(7) 0.0155(7) -0.0110(6) -0.0015(5) -0.0024(5)
O8 0.0179(7) 0.0171(7) 0.0130(6) -0.0060(5) -0.0031(5) -0.0040(5)
O1 0.0174(7) 0.0134(6) 0.0161(7) -0.0053(5) -0.0029(5) -0.0032(5)
O9 0.0166(7) 0.0171(7) 0.0177(7) -0.0089(6) -0.0041(5) 0.0006(5)
O13 0.0140(7) 0.0161(7) 0.0151(7) -0.0043(6) -0.0027(5) -0.0034(5)
O7 0.0160(7) 0.0167(7) 0.0130(6) -0.0046(5) -0.0025(5) -0.0022(5)
O4 0.0151(7) 0.0293(8) 0.0215(7) -0.0147(6) -0.0023(6) -0.0010(6)
O14 0.0155(7) 0.0163(7) 0.0230(7) -0.0077(6) -0.0021(6) -0.0042(5)
O5 0.0238(7) 0.0205(7) 0.0173(7) -0.0106(6) 0.0013(6) -0.0040(6)
O15 0.0215(7) 0.0197(7) 0.0197(7) -0.0097(6) -0.0054(6) 0.0004(6)
O10 0.0218(7) 0.0180(7) 0.0160(7) -0.0007(6) -0.0050(6) -0.0021(6)
O6 0.0236(7) 0.0229(7) 0.0180(7) -0.0096(6) -0.0008(6) -0.0050(6)
O16 0.0240(7) 0.0150(7) 0.0192(7) -0.0047(6) -0.0066(6) -0.0045(6)
C13 0.0199(10) 0.0233(10) 0.0170(10) -0.0103(8) -0.0042(8) -0.0061(8)
C17 0.0195(10) 0.0234(10) 0.0230(11) -0.0145(9) -0.0014(8) 0.0014(8)
C33 0.0285(11) 0.0164(10) 0.0186(10) -0.0022(8) -0.0081(8) -0.0028(8)
C26 0.0175(10) 0.0249(11) 0.0313(12) -0.0102(9) -0.0028(9) -0.0018(8)
C5 0.0307(12) 0.0192(10) 0.0209(10) -0.0104(9) -0.0004(9) -0.0055(8)
C34 0.0311(12) 0.0253(11) 0.0199(10) -0.0079(9) -0.0056(9) -0.0019(9)
C25 0.0144(10) 0.0222(10) 0.0300(11) -0.0107(9) -0.0022(8) -0.0048(8)
C1 0.0138(10) 0.0388(13) 0.0320(12) -0.0202(10) -0.0042(9) -0.0005(9)
C29 0.0243(11) 0.0270(11) 0.0245(11) -0.0168(9) -0.0037(9) -0.0001(9)
C14 0.0253(11) 0.0328(12) 0.0243(11) -0.0185(10) -0.0013(9) -0.0061(9)
C30 0.0236(11) 0.0376(13) 0.0386(13) -0.0243(11) -0.0037(10) 0.0002(10)
C10 0.0309(12) 0.0345(13) 0.0264(12) -0.0114(10) -0.0100(10) 0.0015(10)
C15 0.0333(12) 0.0274(11) 0.0236(11) -0.0106(9) -0.0058(9) -0.0121(9)
C9 0.0281(11) 0.0231(11) 0.0170(10) -0.0066(8) -0.0018(8) 0.0001(9)
C16 0.0240(11) 0.0348(12) 0.0238(11) -0.0116(10) -0.0094(9) -0.0033(9)
C35 0.0321(13) 0.0326(13) 0.0327(13) -0.0148(10) -0.0135(10) 0.0062(10)
C21 0.0345(12) 0.0174(10) 0.0152(10) 0.0017(8) -0.0035(9) -0.0055(9)
C6 0.0362(13) 0.0338(13) 0.0300(12) -0.0156(10) -0.0037(10) -0.0120(10)
C27 0.0194(11) 0.0363(13) 0.0467(14) -0.0247(11) -0.0052(10) -0.0057(9)
C7 0.0398(13) 0.0246(11) 0.0233(11) -0.0087(9) -0.0044(10) -0.0056(10)
C2 0.0232(12) 0.0419(14) 0.0447(15) -0.0204(12) -0.0059(10) -0.0088(10)
C28 0.0203(11) 0.0247(11) 0.0373(13) -0.0060(10) 0.0001(9) -0.0083(9)
C11 0.0347(13) 0.0355(13) 0.0201(11) -0.0112(10) 0.0022(9) -0.0016(10)
C31 0.0337(13) 0.0289(12) 0.0426(14) -0.0240(11) -0.0053(11) -0.0031(10)
C8 0.0421(14) 0.0265(12) 0.0327(13) -0.0189(10) 0.0032(11) -0.0031(10)
C32 0.0413(14) 0.0502(16) 0.0262(12) -0.0237(12) -0.0084(11) 0.0029(12)
C18 0.0224(12) 0.0455(15) 0.0554(17) -0.0311(13) -0.0009(11) -0.0023(10)
C19 0.0405(14) 0.0451(15) 0.0292(13) -0.0223(11) -0.0092(11) 0.0091(11)
C12 0.0445(15) 0.0252(12) 0.0360(14) -0.0080(10) -0.0060(11) 0.0004(11)
C3 0.0239(12) 0.0438(14) 0.0434(15) -0.0204(12) -0.0139(10) 0.0035(10)
C36 0.0529(16) 0.0207(11) 0.0276(12) 0.0018(10) -0.0131(11) -0.0120(11)
C4 0.0194(11) 0.0609(17) 0.0439(15) -0.0333(14) 0.0013(10) -0.0002(11)
C20 0.0400(14) 0.0257(12) 0.0403(14) -0.0174(11) -0.0046(11) 0.0030(10)
C22 0.0564(17) 0.0367(14) 0.0247(12) -0.0084(11) 0.0088(12) -0.0153(12)
C23 0.088(3) 0.067(2) 0.0333(15) 0.0123(14) -0.0191(16) -0.061(2)
C24 0.079(2) 0.0315(15) 0.0439(17) 0.0134(13) 0.0120(16) 0.0203(15)

loop_
_atom_type_symbol
_atom_type_description
_atom_type_scat_dispersion_real
_atom_type_scat_dispersion_imag
_atom_type_scat_source
C C 0.0033 0.0016 'International Tables Vol C Tables 4.2.6.8 and 6.1.1.4'
H H 0.0000 0.0000 'International Tables Vol C Tables 4.2.6.8 and 6.1.1.4'
Al Al 0.0645 0.0514 'International Tables Vol C Tables 4.2.6.8 and 6.1.1.4'
O O 0.0106 0.0060 'International Tables Vol C Tables 4.2.6.8 and 6.1.1.4'
Si Si 0.0817 0.0704 'International Tables Vol C Tables 4.2.6.8 and 6.1.1.4'

loop_
_geom_angle_atom_site_label_1
_geom_angle_atom_site_label_2
_geom_angle_atom_site_label_3
_geom_angle
_geom_angle_site_symmetry_1
_geom_angle_site_symmetry_3
O7 Si3 O10 114.65(7) . .
O7 Si3 O9 106.43(7) . .
O10 Si3 O9 112.57(7) . .
O7 Si3 O8 112.03(7) . .
O10 Si3 O8 105.92(7) . .
O9 Si3 O8 104.90(7) . .
O1 Si1 O16 115.07(8) . .
O1 Si1 O15 113.48(7) . .
O16 Si1 O15 106.81(7) . .
O1 Si1 O14 106.40(7) . .
O16 Si1 O14 110.35(7) . .
O15 Si1 O14 104.21(7) . .
O3 Si2 O5 112.57(8) . .
O3 Si2 O6 114.42(8) . .
O5 Si2 O6 105.82(7) . .
O3 Si2 O4 105.72(7) . .
O5 Si2 O4 112.34(8) . .
O6 Si2 O4 105.91(8) . .
O1 Al1 O12 102.11(7) . .
O1 Al1 O2 94.55(6) . .
O12 Al1 O2 85.12(6) . .
O1 Al1 O12 171.63(7) . 2_765
O12 Al1 O12 76.13(7) . 2_765
O2 Al1 O12 93.45(6) . 2_765
O1 Al1 O11 89.56(6) . 2_765
O12 Al1 O11 95.19(6) . 2_765
O2 Al1 O11 175.72(6) . 2_765
O12 Al1 O11 82.49(6) 2_765 2_765
O1 Al1 O13 92.63(6) . .
O12 Al1 O13 164.38(7) . .
O2 Al1 O13 88.62(6) . .
O12 Al1 O13 90.01(6) 2_765 .
O11 Al1 O13 90.01(6) 2_765 .
O1 Al1 Al1 140.05(6) . 2_765
O12 Al1 Al1 38.52(4) . 2_765
O2 Al1 Al1 89.15(5) . 2_765
O12 Al1 Al1 37.61(4) 2_765 2_765
O11 Al1 Al1 88.45(5) 2_765 2_765
O13 Al1 Al1 127.26(5) . 2_765
O7 Al2 O3 110.39(7) . .
O7 Al2 O11 109.91(7) . .
O3 Al2 O11 107.14(7) . .
O7 Al2 O2 117.03(7) . .
O3 Al2 O2 103.45(7) . .
O11 Al2 O2 108.34(7) . .
Al2 O2 Al1 118.45(7) . .
Al2 O2 H2 112(2) . .
Al1 O2 H2 125(2) . .
Al1 O12 Al1 103.87(7) . 2_765
Al1 O12 H12 129(2) . .
Al1 O12 H12 126(2) 2_765 .
Al2 O11 Al1 119.28(7) . 2_765
Al2 O11 H11 120.2(19) . .
Al1 O11 H11 115.0(19) 2_765 .
Si2 O3 Al2 136.92(9) . .
C13 O8 Si3 127.00(12) . .
Si1 O1 Al1 141.56(9) . .
C17 O9 Si3 134.33(13) . .
Al1 O13 H13A 111.7(18) . .
Al1 O13 H13B 114(2) . .
H13A O13 H13B 108(3) . .
Si3 O7 Al2 139.47(9) . .
C1 O4 Si2 130.09(13) . .
C25 O14 Si1 129.68(12) . .
C5 O5 Si2 129.64(12) . .
C29 O15 Si1 132.34(13) . .
C21 O10 Si3 133.01(13) . .
C9 O6 Si2 130.12(13) . .
C33 O16 Si1 131.04(12) . .
O8 C13 C15 105.76(15) . .
O8 C13 C14 110.99(16) . .
C15 C13 C14 110.06(18) . .
O8 C13 C16 108.35(16) . .
C15 C13 C16 110.20(17) . .
C14 C13 C16 111.33(17) . .
O9 C17 C18 110.67(17) . .
O9 C17 C20 108.93(17) . .
C18 C17 C20 110.9(2) . .
O9 C17 C19 104.66(17) . .
C18 C17 C19 111.3(2) . .
C20 C17 C19 110.15(19) . .
O16 C33 C35 107.75(17) . .
O16 C33 C36 105.54(17) . .
C35 C33 C36 110.34(19) . .
O16 C33 C34 111.22(16) . .
C35 C33 C34 111.18(18) . .
C36 C33 C34 110.63(18) . .
C25 C26 H26A 109.5 . .
C25 C26 H26B 109.5 . .
H26A C26 H26B 109.5 . .
C25 C26 H26C 109.5 . .
H26A C26 H26C 109.5 . .
H26B C26 H26C 109.5 . .
O5 C5 C6 108.23(18) . .
O5 C5 C7 110.50(17) . .
C6 C5 C7 111.07(19) . .
O5 C5 C8 105.29(17) . .
C6 C5 C8 110.80(19) . .
C7 C5 C8 110.8(2) . .
C33 C34 H34A 109.5 . .
C33 C34 H34B 109.5 . .
H34A C34 H34B 109.5 . .
C33 C34 H34C 109.5 . .
H34A C34 H34C 109.5 . .
H34B C34 H34C 109.5 . .
O14 C25 C26 105.44(16) . .
O14 C25 C28 109.68(17) . .
C26 C25 C28 109.98(18) . .
O14 C25 C27 110.68(17) . .
C26 C25 C27 110.21(19) . .
C28 C25 C27 110.72(19) . .
O4 C1 C2 107.33(17) . .
O4 C1 C3 105.34(18) . .
C2 C1 C3 111.0(2) . .
O4 C1 C4 111.39(18) . .
C2 C1 C4 111.1(2) . .
C3 C1 C4 110.5(2) . .
O15 C29 C30 109.84(17) . .
O15 C29 C32 105.19(18) . .
C30 C29 C32 110.74(19) . .
O15 C29 C31 109.74(17) . .
C30 C29 C31 111.02(19) . .
C32 C29 C31 110.15(19) . .
C13 C14 H14A 109.5 . .
C13 C14 H14B 109.5 . .
H14A C14 H14B 109.5 . .
C13 C14 H14C 109.5 . .
H14A C14 H14C 109.5 . .
H14B C14 H14C 109.5 . .
C29 C30 H30A 109.5 . .
C29 C30 H30B 109.5 . .
H30A C30 H30B 109.5 . .
C29 C30 H30C 109.5 . .
H30A C30 H30C 109.5 . .
H30B C30 H30C 109.5 . .
C9 C10 H10A 109.5 . .
C9 C10 H10B 109.5 . .
H10A C10 H10B 109.5 . .
C9 C10 H10C 109.5 . .
H10A C10 H10C 109.5 . .
H10B C10 H10C 109.5 . .
C13 C15 H15A 109.5 . .
C13 C15 H15B 109.5 . .
H15A C15 H15B 109.5 . .
C13 C15 H15C 109.5 . .
H15A C15 H15C 109.5 . .
H15B C15 H15C 109.5 . .
O6 C9 C12 105.39(18) . .
O6 C9 C10 111.21(17) . .
C12 C9 C10 110.8(2) . .
O6 C9 C11 107.93(18) . .
C12 C9 C11 110.70(19) . .
C10 C9 C11 110.67(19) . .
C13 C16 H16A 109.5 . .
C13 C16 H16B 109.5 . .
H16A C16 H16B 109.5 . .
C13 C16 H16C 109.5 . .
H16A C16 H16C 109.5 . .
H16B C16 H16C 109.5 . .
C33 C35 H35A 109.5 . .
C33 C35 H35B 109.5 . .
H35A C35 H35B 109.5 . .
C33 C35 H35C 109.5 . .
H35A C35 H35C 109.5 . .
H35B C35 H35C 109.5 . .
O10 C21 C23 110.01(18) . .
O10 C21 C22 108.31(18) . .
C23 C21 C22 111.8(2) . .
O10 C21 C24 105.9(2) . .
C23 C21 C24 111.4(3) . .
C22 C21 C24 109.2(2) . .
C5 C6 H6A 109.5 . .
C5 C6 H6B 109.5 . .
H6A C6 H6B 109.5 . .
C5 C6 H6C 109.5 . .
H6A C6 H6C 109.5 . .
H6B C6 H6C 109.5 . .
C25 C27 H27A 109.5 . .
C25 C27 H27B 109.5 . .
H27A C27 H27B 109.5 . .
C25 C27 H27C 109.5 . .
H27A C27 H27C 109.5 . .
H27B C27 H27C 109.5 . .
C5 C7 H7A 109.5 . .
C5 C7 H7B 109.5 . .
H7A C7 H7B 109.5 . .
C5 C7 H7C 109.5 . .
H7A C7 H7C 109.5 . .
H7B C7 H7C 109.5 . .
C1 C2 H2A 109.5 . .
C1 C2 H2B 109.5 . .
H2A C2 H2B 109.5 . .
C1 C2 H2C 109.5 . .
H2A C2 H2C 109.5 . .
H2B C2 H2C 109.5 . .
C25 C28 H28A 109.5 . .
C25 C28 H28B 109.5 . .
H28A C28 H28B 109.5 . .
C25 C28 H28C 109.5 . .
H28A C28 H28C 109.5 . .
H28B C28 H28C 109.5 . .
C9 C11 H11A 109.5 . .
C9 C11 H11B 109.5 . .
H11A C11 H11B 109.5 . .
C9 C11 H11C 109.5 . .
H11A C11 H11C 109.5 . .
H11B C11 H11C 109.5 . .
C29 C31 H31A 109.5 . .
C29 C31 H31B 109.5 . .
H31A C31 H31B 109.5 . .
C29 C31 H31C 109.5 . .
H31A C31 H31C 109.5 . .
H31B C31 H31C 109.5 . .
C5 C8 H8A 109.5 . .
C5 C8 H8B 109.5 . .
H8A C8 H8B 109.5 . .
C5 C8 H8C 109.5 . .
H8A C8 H8C 109.5 . .
H8B C8 H8C 109.5 . .
C29 C32 H32A 109.5 . .
C29 C32 H32B 109.5 . .
H32A C32 H32B 109.5 . .
C29 C32 H32C 109.5 . .
H32A C32 H32C 109.5 . .
H32B C32 H32C 109.5 . .
C17 C18 H18A 109.5 . .
C17 C18 H18B 109.5 . .
H18A C18 H18B 109.5 . .
C17 C18 H18C 109.5 . .
H18A C18 H18C 109.5 . .
H18B C18 H18C 109.5 . .
C17 C19 H19A 109.5 . .
C17 C19 H19B 109.5 . .
H19A C19 H19B 109.5 . .
C17 C19 H19C 109.5 . .
H19A C19 H19C 109.5 . .
H19B C19 H19C 109.5 . .
C9 C12 H12A 109.5 . .
C9 C12 H12B 109.5 . .
H12A C12 H12B 109.5 . .
C9 C12 H12C 109.5 . .
H12A C12 H12C 109.5 . .
H12B C12 H12C 109.5 . .
C1 C3 H3A 109.5 . .
C1 C3 H3B 109.5 . .
H3A C3 H3B 109.5 . .
C1 C3 H3C 109.5 . .
H3A C3 H3C 109.5 . .
H3B C3 H3C 109.5 . .
C33 C36 H36A 109.5 . .
C33 C36 H36B 109.5 . .
H36A C36 H36B 109.5 . .
C33 C36 H36C 109.5 . .
H36A C36 H36C 109.5 . .
H36B C36 H36C 109.5 . .
C1 C4 H4A 109.5 . .
C1 C4 H4B 109.5 . .
H4A C4 H4B 109.5 . .
C1 C4 H4C 109.5 . .
H4A C4 H4C 109.5 . .
H4B C4 H4C 109.5 . .
C17 C20 H20A 109.5 . .
C17 C20 H20B 109.5 . .
H20A C20 H20B 109.5 . .
C17 C20 H20C 109.5 . .
H20A C20 H20C 109.5 . .
H20B C20 H20C 109.5 . .
C21 C22 H22A 109.5 . .
C21 C22 H22B 109.5 . .
H22A C22 H22B 109.5 . .
C21 C22 H22C 109.5 . .
H22A C22 H22C 109.5 . .
H22B C22 H22C 109.5 . .
C21 C23 H23A 109.5 . .
C21 C23 H23B 109.5 . .
H23A C23 H23B 109.5 . .
C21 C23 H23C 109.5 . .
H23A C23 H23C 109.5 . .
H23B C23 H23C 109.5 . .
C21 C24 H24A 109.5 . .
C21 C24 H24B 109.5 . .
H24A C24 H24B 109.5 . .
C21 C24 H24C 109.5 . .
H24A C24 H24C 109.5 . .
H24B C24 H24C 109.5 . .
C38A C37A C39A 115.9(6) . .
C38A C37A H37A 122.1 . .
C39A C37A H37A 122.1 . .
C39A C38A C37A 122.4(5) 2_656 .
C39A C38A H38A 118.8 2_656 .
C37A C38A H38A 118.8 . .
C38A C39A C37A 121.7(5) 2_656 .
C38A C39A H39A 119.2 2_656 .
C37A C39A H39A 119.2 . .
C39B C37B C38B 119.6(12) . .
C39B C37B H37B 120.2 . .
C38B C37B H37B 120.2 . .
C38B C39B C37B 121.3(12) 2_656 .
C38B C39B H39B 119.4 2_656 .
C37B C39B H39B 119.4 . .
C39B C38B C37B 119.0(13) 2_656 .
C39B C38B H38B 120.5 2_656 .
C37B C38B H38B 120.5 . .
C41A C40A C45A 118.3(7) . .
C41A C40A H40A 120.9 . .
C45A C40A H40A 120.9 . .
C40A C41A C42A 121.4(6) . .
C40A C41A H41A 119.3 . .
C42A C41A H41A 119.3 . .
C43A C42A C41A 116.4(6) . .
C43A C42A H42A 121.8 . .
C41A C42A H42A 121.8 . .
C44A C43A C42A 121.2(6) . .
C44A C43A H43A 119.4 . .
C42A C43A H43A 119.4 . .
C45A C44A C43A 119.9(6) . .
C45A C44A H44A 120.1 . .
C43A C44A H44A 120.1 . .
C44A C45A C40A 122.8(6) . .
C44A C45A H45A 118.6 . .
C40A C45A H45A 118.6 . .
C45B C40B C41B 123.0(8) . .
C45B C40B H40B 118.5 . .
C41B C40B H40B 118.5 . .
C40B C41B C42B 117.6(8) . .
C40B C41B H41B 121.2 . .
C42B C41B H41B 121.2 . .
C41B C42B C43B 121.6(8) . .
C41B C42B H42B 119.2 . .
C43B C42B H42B 119.2 . .
C44B C43B C42B 119.6(8) . .
C44B C43B H43B 120.2 . .
C42B C43B H43B 120.2 . .
C43B C44B C45B 116.8(8) . .
C43B C44B H44B 121.6 . .
C45B C44B H44B 121.6 . .
C40B C45B C44B 121.0(8) . .
C40B C45B H45B 119.5 . .
C44B C45B H45B 119.5 . .

loop_
_geom_bond_atom_site_label_1
_geom_bond_atom_site_label_2
_geom_bond_distance
_geom_bond_site_symmetry_2
Si3 O7 1.5893(14) .
Si3 O10 1.6201(14) .
Si3 O9 1.6333(14) .
Si3 O8 1.6502(14) .
Si1 O1 1.5790(14) .
Si1 O16 1.6248(14) .
Si1 O15 1.6334(14) .
Si1 O14 1.6566(14) .
Si2 O3 1.5928(14) .
Si2 O5 1.6269(14) .
Si2 O6 1.6269(15) .
Si2 O4 1.6414(15) .
Al1 O1 1.7977(14) .
Al1 O12 1.8668(15) .
Al1 O2 1.8982(14) .
Al1 O12 1.9052(14) 2_765
Al1 O11 1.9348(14) 2_765
Al1 O13 1.9860(15) .
Al1 Al1 2.9697(11) 2_765
Al2 O7 1.7318(14) .
Al2 O3 1.7363(14) .
Al2 O11 1.7826(14) .
Al2 O2 1.7844(14) .
O2 H2 0.848(17) .
O12 Al1 1.9051(14) 2_765
O12 H12 0.74(3) .
O11 Al1 1.9348(14) 2_765
O11 H11 0.851(17) .
O8 C13 1.462(2) .
O9 C17 1.451(2) .
O13 H13A 0.90(3) .
O13 H13B 0.88(3) .
O4 C1 1.448(2) .
O14 C25 1.460(2) .
O5 C5 1.445(2) .
O15 C29 1.437(2) .
O10 C21 1.446(2) .
O6 C9 1.438(3) .
O16 C33 1.444(2) .
C13 C15 1.515(3) .
C13 C14 1.522(3) .
C13 C16 1.524(3) .
C17 C18 1.502(3) .
C17 C20 1.521(3) .
C17 C19 1.526(3) .
C33 C35 1.522(3) .
C33 C36 1.522(3) .
C33 C34 1.523(3) .
C26 C25 1.517(3) .
C26 H26A 0.9800 .
C26 H26B 0.9800 .
C26 H26C 0.9800 .
C5 C6 1.521(3) .
C5 C7 1.523(3) .
C5 C8 1.523(3) .
C34 H34A 0.9800 .
C34 H34B 0.9800 .
C34 H34C 0.9800 .
C25 C28 1.519(3) .
C25 C27 1.527(3) .
C1 C2 1.518(3) .
C1 C3 1.519(3) .
C1 C4 1.527(3) .
C29 C30 1.521(3) .
C29 C32 1.522(3) .
C29 C31 1.523(3) .
C14 H14A 0.9800 .
C14 H14B 0.9800 .
C14 H14C 0.9800 .
C30 H30A 0.9800 .
C30 H30B 0.9800 .
C30 H30C 0.9800 .
C10 C9 1.521(3) .
C10 H10A 0.9800 .
C10 H10B 0.9800 .
C10 H10C 0.9800 .
C15 H15A 0.9800 .
C15 H15B 0.9800 .
C15 H15C 0.9800 .
C9 C12 1.519(3) .
C9 C11 1.525(3) .
C16 H16A 0.9800 .
C16 H16B 0.9800 .
C16 H16C 0.9800 .
C35 H35A 0.9800 .
C35 H35B 0.9800 .
C35 H35C 0.9800 .
C21 C23 1.501(4) .
C21 C22 1.508(3) .
C21 C24 1.516(4) .
C6 H6A 0.9800 .
C6 H6B 0.9800 .
C6 H6C 0.9800 .
C27 H27A 0.9800 .
C27 H27B 0.9800 .
C27 H27C 0.9800 .
C7 H7A 0.9800 .
C7 H7B 0.9800 .
C7 H7C 0.9800 .
C2 H2A 0.9800 .
C2 H2B 0.9800 .
C2 H2C 0.9800 .
C28 H28A 0.9800 .
C28 H28B 0.9800 .
C28 H28C 0.9800 .
C11 H11A 0.9800 .
C11 H11B 0.9800 .
C11 H11C 0.9800 .
C31 H31A 0.9800 .
C31 H31B 0.9800 .
C31 H31C 0.9800 .
C8 H8A 0.9800 .
C8 H8B 0.9800 .
C8 H8C 0.9800 .
C32 H32A 0.9800 .
C32 H32B 0.9800 .
C32 H32C 0.9800 .
C18 H18A 0.9800 .
C18 H18B 0.9800 .
C18 H18C 0.9800 .
C19 H19A 0.9800 .
C19 H19B 0.9800 .
C19 H19C 0.9800 .
C12 H12A 0.9800 .
C12 H12B 0.9800 .
C12 H12C 0.9800 .
C3 H3A 0.9800 .
C3 H3B 0.9800 .
C3 H3C 0.9800 .
C36 H36A 0.9800 .
C36 H36B 0.9800 .
C36 H36C 0.9800 .
C4 H4A 0.9800 .
C4 H4B 0.9800 .
C4 H4C 0.9800 .
C20 H20A 0.9800 .
C20 H20B 0.9800 .
C20 H20C 0.9800 .
C22 H22A 0.9800 .
C22 H22B 0.9800 .
C22 H22C 0.9800 .
C23 H23A 0.9800 .
C23 H23B 0.9800 .
C23 H23C 0.9800 .
C24 H24A 0.9800 .
C24 H24B 0.9800 .
C24 H24C 0.9800 .
C37A C38A 1.407(5) .
C37A C39A 1.415(5) .
C37A H37A 0.9500 .
C38A C39A 1.342(8) 2_656
C38A H38A 0.9500 .
C39A C38A 1.342(8) 2_656
C39A H39A 0.9500 .
C37B C39B 1.414(5) .
C37B C38B 1.419(5) .
C37B H37B 0.9500 .
C39B C38B 1.289(18) 2_656
C39B H39B 0.9500 .
C38B C39B 1.289(18) 2_656
C38B H38B 0.9500 .
C40A C41A 1.353(8) .
C40A C45A 1.363(8) .
C40A H40A 0.9500 .
C41A C42A 1.455(8) .
C41A H41A 0.9500 .
C42A C43A 1.380(8) .
C42A H42A 0.9500 .
C43A C44A 1.368(8) .
C43A H43A 0.9500 .
C44A C45A 1.354(8) .
C44A H44A 0.9500 .
C45A H45A 0.9500 .
C40B C45B 1.330(9) .
C40B C41B 1.339(10) .
C40B H40B 0.9500 .
C41B C42B 1.357(9) .
C41B H41B 0.9500 .
C42B C43B 1.406(9) .
C42B H42B 0.9500 .
C43B C44B 1.358(9) .
C43B H43B 0.9500 .
C44B C45B 1.415(9) .
C44B H44B 0.9500 .
C45B H45B 0.9500 .

loop_
_geom_torsion_atom_site_label_1
_geom_torsion_atom_site_label_2
_geom_torsion_atom_site_label_3
_geom_torsion_atom_site_label_4
_geom_torsion
_geom_torsion_site_symmetry_1
_geom_torsion_site_symmetry_4
O7 Al2 O2 Al1 -79.36(10) . .
O3 Al2 O2 Al1 159.02(8) . .
O11 Al2 O2 Al1 45.53(10) . .
O1 Al1 O2 Al2 113.10(8) . .
O12 Al1 O2 Al2 11.31(8) . .
O12 Al1 O2 Al2 -64.44(9) 2_765 .
O13 Al1 O2 Al2 -154.36(8) . .
Al1 Al1 O2 Al2 -27.06(8) 2_765 .
O1 Al1 O12 Al1 171.60(7) . 2_765
O2 Al1 O12 Al1 -94.78(7) . 2_765
O12 Al1 O12 Al1 0.0 2_765 2_765
O11 Al1 O12 Al1 80.93(7) 2_765 2_765
O13 Al1 O12 Al1 -28.1(3) . 2_765
O7 Al2 O11 Al1 87.60(9) . 2_765
O3 Al2 O11 Al1 -152.43(8) . 2_765
O2 Al2 O11 Al1 -41.40(10) . 2_765
O5 Si2 O3 Al2 -161.28(12) . .
O6 Si2 O3 Al2 77.86(15) . .
O4 Si2 O3 Al2 -38.28(15) . .
O7 Al2 O3 Si2 -101.69(14) . .
O11 Al2 O3 Si2 138.65(13) . .
O2 Al2 O3 Si2 24.29(15) . .
O7 Si3 O8 C13 77.49(16) . .
O10 Si3 O8 C13 -48.20(16) . .
O9 Si3 O8 C13 -167.46(14) . .
O16 Si1 O1 Al1 -155.28(12) . .
O15 Si1 O1 Al1 81.27(15) . .
O14 Si1 O1 Al1 -32.74(16) . .
O12 Al1 O1 Si1 -173.42(13) . .
O2 Al1 O1 Si1 100.60(14) . .
O11 Al1 O1 Si1 -78.21(14) 2_765 .
O13 Al1 O1 Si1 11.78(14) . .
Al1 Al1 O1 Si1 -165.28(9) 2_765 .
O7 Si3 O9 C17 -171.56(17) . .
O10 Si3 O9 C17 -45.17(19) . .
O8 Si3 O9 C17 69.55(18) . .
O10 Si3 O7 Al2 160.29(12) . .
O9 Si3 O7 Al2 -74.58(14) . .
O8 Si3 O7 Al2 39.53(15) . .
O3 Al2 O7 Si3 -131.91(13) . .
O11 Al2 O7 Si3 -13.94(15) . .
O2 Al2 O7 Si3 110.16(13) . .
O3 Si2 O4 C1 168.53(17) . .
O5 Si2 O4 C1 -68.32(19) . .
O6 Si2 O4 C1 46.75(19) . .
O1 Si1 O14 C25 -173.16(16) . .
O16 Si1 O14 C25 -47.69(18) . .
O15 Si1 O14 C25 66.65(17) . .
O3 Si2 O5 C5 43.27(19) . .
O6 Si2 O5 C5 168.93(17) . .
O4 Si2 O5 C5 -75.94(18) . .
O1 Si1 O15 C29 86.41(18) . .
O16 Si1 O15 C29 -41.45(19) . .
O14 Si1 O15 C29 -158.28(17) . .
O7 Si3 O10 C21 29.8(2) . .
O9 Si3 O10 C21 -92.04(19) . .
O8 Si3 O10 C21 153.87(17) . .
O3 Si2 O6 C9 76.25(18) . .
O5 Si2 O6 C9 -48.28(18) . .
O4 Si2 O6 C9 -167.73(16) . .
O1 Si1 O16 C33 23.34(19) . .
O15 Si1 O16 C33 150.26(16) . .
O14 Si1 O16 C33 -97.06(17) . .
Si3 O8 C13 C15 -159.92(14) . .
Si3 O8 C13 C14 -40.6(2) . .
Si3 O8 C13 C16 81.94(19) . .
Si3 O9 C17 C18 -45.5(3) . .
Si3 O9 C17 C20 76.8(2) . .
Si3 O9 C17 C19 -165.47(16) . .
Si1 O16 C33 C35 -80.1(2) . .
Si1 O16 C33 C36 162.04(16) . .
Si1 O16 C33 C34 42.0(2) . .
Si2 O5 C5 C6 -82.7(2) . .
Si2 O5 C5 C7 39.1(3) . .
Si2 O5 C5 C8 158.79(16) . .
Si1 O14 C25 C26 -168.40(14) . .
Si1 O14 C25 C28 73.2(2) . .
Si1 O14 C25 C27 -49.2(2) . .
Si2 O4 C1 C2 -87.8(2) . .
Si2 O4 C1 C3 153.83(16) . .
Si2 O4 C1 C4 34.0(3) . .
Si1 O15 C29 C30 -49.4(3) . .
Si1 O15 C29 C32 -168.64(16) . .
Si1 O15 C29 C31 72.9(2) . .
Si2 O6 C9 C12 -150.60(16) . .
Si2 O6 C9 C10 -30.5(2) . .
Si2 O6 C9 C11 91.1(2) . .
Si3 O10 C21 C23 30.3(3) . .
Si3 O10 C21 C22 -92.2(2) . .
Si3 O10 C21 C24 150.8(2) . .
C39A C37A C38A C39A -0.2(12) . 2_656
C38A C37A C39A C38A 0.2(11) . 2_656
C38B C37B C39B C38B 5(2) . 2_656
C39B C37B C38B C39B -5(2) . 2_656
C45A C40A C41A C42A -0.7(11) . .
C40A C41A C42A C43A 1.1(10) . .
C41A C42A C43A C44A 0.2(10) . .
C42A C43A C44A C45A -1.9(10) . .
C43A C44A C45A C40A 2.4(11) . .
C41A C40A C45A C44A -1.1(11) . .
C45B C40B C41B C42B -3.6(14) . .
C40B C41B C42B C43B -0.6(13) . .
C41B C42B C43B C44B 5.7(13) . .
C42B C43B C44B C45B -6.4(12) . .
C41B C40B C45B C44B 2.7(14) . .
C43B C44B C45B C40B 2.4(13) . .
